data_2219485
loop_
_publ_author_name
'Song, Xue-Qin'

_publ_section_title
;
 Tetrakis[2-(benzylaminocarbonyl)phenoxymethyl]methane
;
_journal_coeditor_code AT2625
_journal_issue 10
_journal_name_full 'Acta Crystallographica Section E'
_journal_page_first o1911
_journal_paper_doi 10.1107/S1600536808028286
_journal_volume 64
_journal_year 2008
_chemical_formula_iupac 'C61 H56 N4 O8'
_chemical_formula_moiety 'C61 H56 N4 O8'
_chemical_formula_sum 'C61 H56 N4 O8'
_chemical_formula_weight 973.10
_chemical_name_systematic
;
Tetrakis[2-(benzylaminocarbonyl)phenoxymethyl]methane
;
_space_group_IT_number 2
_symmetry_cell_setting triclinic
_symmetry_space_group_name_Hall '-P 1'
_symmetry_space_group_name_H-M 'P -1'
_atom_sites_solution_hydrogens geom
_atom_sites_solution_primary direct
_atom_sites_solution_secondary difmap
_audit_creation_method SHELXL97
_cell_angle_alpha 92.5190(10)
_cell_angle_beta 102.6770(10)
_cell_angle_gamma 92.7370(10)
_cell_formula_units_Z 2
_cell_length_a 13.0505(4)
_cell_length_b 13.6943(4)
_cell_length_c 14.3577(4)
_cell_measurement_reflns_used 19896
_cell_measurement_temperature 153(2)
_cell_measurement_theta_max 27.5
_cell_measurement_theta_min 3.00
_cell_volume 2496.66(13)
_computing_cell_refinement 'RAPID-AUTO (Rigaku, 2004)'
_computing_data_collection 'RAPID-AUTO (Rigaku, 2004)'
_computing_data_reduction 'RAPID-AUTO (Rigaku, 2004)'
_computing_molecular_graphics 'SHELXTL (Sheldrick, 2008)'
_computing_publication_material 'SHELXTL (Sheldrick, 2008)'
_computing_structure_refinement 'SHELXL97 (Sheldrick, 2008)'
_computing_structure_solution 'SHELXS97 (Sheldrick, 2008)'
_diffrn_ambient_temperature 153(2)
_diffrn_measured_fraction_theta_full 0.997
_diffrn_measured_fraction_theta_max 0.997
_diffrn_measurement_device_type 'Rigaku R-AXIS RAPID'
_diffrn_measurement_method '\w scans'
_diffrn_radiation_monochromator graphite
_diffrn_radiation_source 'Rotating Anode'
_diffrn_radiation_type MoK\a
_diffrn_radiation_wavelength 0.71073
_diffrn_reflns_av_R_equivalents 0.0264
_diffrn_reflns_av_sigmaI/netI 0.0334
_diffrn_reflns_limit_h_max 15
_diffrn_reflns_limit_h_min -15
_diffrn_reflns_limit_k_max 16
_diffrn_reflns_limit_k_min -16
_diffrn_reflns_limit_l_max 17
_diffrn_reflns_limit_l_min -14
_diffrn_reflns_number 20607
_diffrn_reflns_theta_full 25.50
_diffrn_reflns_theta_max 25.50
_diffrn_reflns_theta_min 3.00
_diffrn_standards_decay_% 0
_diffrn_standards_interval_count 0
_diffrn_standards_interval_time 0
_diffrn_standards_number 0
_exptl_absorpt_coefficient_mu 0.086
_exptl_absorpt_correction_type none
_exptl_crystal_colour colourless
_exptl_crystal_density_diffrn 1.294
_exptl_crystal_density_method 'not measured'
_exptl_crystal_description block
_exptl_crystal_F_000 1028
_exptl_crystal_size_max 0.39
_exptl_crystal_size_mid 0.36
_exptl_crystal_size_min 0.10
_refine_diff_density_max 0.326
_refine_diff_density_min -0.277
_refine_ls_extinction_coef 0.0058(9)
_refine_ls_extinction_expression Fc^*^=kFc[1+0.001xFc^2^\l^3^/sin(2\q)]^-1/4^
_refine_ls_extinction_method 'SHELXL97 (Sheldrick, 2008)'
_refine_ls_goodness_of_fit_ref 0.981
_refine_ls_hydrogen_treatment constr
_refine_ls_matrix_type full
_refine_ls_number_parameters 659
_refine_ls_number_reflns 9277
_refine_ls_number_restraints 0
_refine_ls_restrained_S_all 0.981
_refine_ls_R_factor_all 0.0482
_refine_ls_R_factor_gt 0.0411
_refine_ls_shift/su_max 0.001
_refine_ls_shift/su_mean 0.000
_refine_ls_structure_factor_coef Fsqd
_refine_ls_weighting_details 'calc w = 1/[\s^2^(Fo^2^)+(0.0761P)^2^+0.4580P] where P=(Fo^2^+2Fc^2^)/3'
_refine_ls_weighting_scheme calc
_refine_ls_wR_factor_gt 0.1131
_refine_ls_wR_factor_ref 0.1188
_reflns_number_gt 7923
_reflns_number_total 9277
_reflns_threshold_expression I>2\s(I)
_cod_data_source_file at2625.cif
_cod_data_source_block I
_cod_database_code 2219485
_cod_database_fobs_code 2219485

loop_
_symmetry_equiv_pos_as_xyz
'x, y, z'
'-x, -y, -z'

loop_
_atom_site_type_symbol
_atom_site_label
_atom_site_fract_x
_atom_site_fract_y
_atom_site_fract_z
_atom_site_U_iso_or_equiv
_atom_site_adp_type
_atom_site_calc_flag
_atom_site_refinement_flags
_atom_site_occupancy
O O1 0.71522(7) 0.40146(6) 0.74396(7) 0.0307(2) Uani d . 1
O O2 0.54601(10) 0.64429(8) 0.78693(12) 0.0661(4) Uani d . 1
O O3 0.55519(6) 0.13763(6) 0.61990(6) 0.0280(2) Uani d . 1
O O4 0.34649(7) -0.10874(7) 0.59740(7) 0.0393(2) Uani d . 1
O O5 0.74512(6) 0.23924(7) 0.88530(6) 0.0311(2) Uani d . 1
O O6 0.96952(7) 0.15816(7) 1.09691(7) 0.0380(2) Uani d . 1
O O7 0.83899(6) 0.15492(6) 0.64490(6) 0.0286(2) Uani d . 1
O O8 1.04764(10) 0.26366(12) 0.50380(11) 0.0738(4) Uani d . 1
N N1 0.54553(10) 0.48316(9) 0.79809(11) 0.0468(3) Uani d . 1
H H1 0.5791 0.4291 0.7962 0.056 Uiso calc R 1
N N2 0.49599(9) -0.03234(8) 0.68268(8) 0.0327(3) Uani d . 1
H H2 0.5412 0.0186 0.6886 0.039 Uiso calc R 1
N N3 0.95367(8) 0.25842(9) 0.97542(8) 0.0353(3) Uani d . 1
H H3 0.9135 0.2994 0.9409 0.042 Uiso calc R 1
N N4 0.87460(10) 0.22638(11) 0.47927(9) 0.0463(3) Uani d . 1
H H8 0.8248 0.1920 0.4980 0.056 Uiso calc R 1
C C1 0.70914(9) 0.22638(9) 0.71619(8) 0.0239(3) Uani d . 1
C C2 0.77547(9) 0.32277(9) 0.72051(9) 0.0259(3) Uani d . 1
H H2A 0.8416 0.3211 0.7697 0.031 Uiso calc R 1
H H2B 0.7936 0.3323 0.6580 0.031 Uiso calc R 1
C C3 0.76371(10) 0.49411(9) 0.75546(9) 0.0286(3) Uani d . 1
C C4 0.86715(11) 0.51142(10) 0.74710(11) 0.0375(3) Uani d . 1
H H4 0.9068 0.4583 0.7335 0.045 Uiso calc R 1
C C5 0.91243(12) 0.60600(11) 0.75858(12) 0.0443(4) Uani d . 1
H H5 0.9829 0.6173 0.7523 0.053 Uiso calc R 1
C C6 0.85659(12) 0.68387(11) 0.77900(12) 0.0438(4) Uani d . 1
H H6 0.8878 0.7487 0.7868 0.053 Uiso calc R 1
C C7 0.75427(12) 0.66593(10) 0.78797(10) 0.0380(3) Uani d . 1
H H7 0.7158 0.7195 0.8027 0.046 Uiso calc R 1
C C8 0.70542(10) 0.57233(9) 0.77623(9) 0.0309(3) Uani d . 1
C C9 0.59294(12) 0.56872(10) 0.78709(11) 0.0383(3) Uani d . 1
C C10 0.43784(13) 0.47788(12) 0.81327(16) 0.0571(5) Uani d . 1
H H10A 0.3903 0.5062 0.7590 0.068 Uiso calc R 1
H H10B 0.4357 0.5172 0.8723 0.068 Uiso calc R 1
C C11 0.39984(11) 0.37408(11) 0.82190(12) 0.0413(3) Uani d . 1
C C12 0.37785(11) 0.34375(12) 0.90675(12) 0.0438(4) Uani d . 1
H H12 0.3878 0.3890 0.9605 0.053 Uiso calc R 1
C C13 0.34145(11) 0.24789(13) 0.91390(13) 0.0475(4) Uani d . 1
H H13 0.3266 0.2279 0.9723 0.057 Uiso calc R 1
C C14 0.32691(12) 0.18217(13) 0.83652(14) 0.0526(4) Uani d . 1
H H14 0.3025 0.1165 0.8414 0.063 Uiso calc R 1
C C15 0.34770(13) 0.21148(13) 0.75205(14) 0.0537(4) Uani d . 1
H H15 0.3373 0.1660 0.6984 0.064 Uiso calc R 1
C C16 0.38371(12) 0.30678(13) 0.74455(13) 0.0475(4) Uani d . 1
H H16 0.3975 0.3263 0.6856 0.057 Uiso calc R 1
C C17 0.62289(9) 0.22442(9) 0.62503(9) 0.0256(3) Uani d . 1
H H17A 0.5816 0.2832 0.6254 0.031 Uiso calc R 1
H H17B 0.6548 0.2248 0.5685 0.031 Uiso calc R 1
C C18 0.46197(9) 0.13203(9) 0.55231(9) 0.0260(3) Uani d . 1
C C19 0.43425(10) 0.20619(10) 0.49037(9) 0.0318(3) Uani d . 1
H H19 0.4825 0.2605 0.4909 0.038 Uiso calc R 1
C C20 0.33656(11) 0.20148(10) 0.42781(10) 0.0356(3) Uani d . 1
H H20 0.3174 0.2535 0.3871 0.043 Uiso calc R 1
C C21 0.26687(10) 0.12169(11) 0.42430(10) 0.0356(3) Uani d . 1
H H21 0.1994 0.1190 0.3823 0.043 Uiso calc R 1
C C22 0.29651(10) 0.04574(10) 0.48274(9) 0.0312(3) Uani d . 1
H H22 0.2495 -0.0103 0.4780 0.037 Uiso calc R 1
C C23 0.39317(9) 0.04838(9) 0.54858(9) 0.0265(3) Uani d . 1
C C24 0.41076(10) -0.03741(9) 0.61097(9) 0.0280(3) Uani d . 1
C C25 0.51685(12) -0.10807(10) 0.75153(10) 0.0394(3) Uani d . 1
H H25A 0.5347 -0.1686 0.7198 0.047 Uiso calc R 1
H H25B 0.4532 -0.1233 0.7763 0.047 Uiso calc R 1
C C26 0.60712(11) -0.07326(9) 0.83336(10) 0.0315(3) Uani d . 1
C C27 0.58850(11) -0.02576(10) 0.91483(10) 0.0367(3) Uani d . 1
H H27 0.5184 -0.0146 0.9191 0.044 Uiso calc R 1
C C28 0.67124(12) 0.00558(11) 0.98991(10) 0.0385(3) Uani d . 1
H H28 0.6575 0.0386 1.0451 0.046 Uiso calc R 1
C C29 0.77350(11) -0.01078(10) 0.98518(10) 0.0372(3) Uani d . 1
H H29 0.8299 0.0094 1.0376 0.045 Uiso calc R 1
C C30 0.79369(11) -0.05673(10) 0.90374(11) 0.0370(3) Uani d . 1
H H30 0.8640 -0.0676 0.8996 0.044 Uiso calc R 1
C C31 0.71047(11) -0.08675(9) 0.82822(10) 0.0343(3) Uani d . 1
H H31 0.7245 -0.1171 0.7719 0.041 Uiso calc R 1
C C32 0.66037(9) 0.22090(9) 0.80331(9) 0.0255(3) Uani d . 1
H H32A 0.6075 0.2707 0.8018 0.031 Uiso calc R 1
H H32B 0.6254 0.1553 0.8046 0.031 Uiso calc R 1
C C33 0.72272(9) 0.24358(9) 0.97413(9) 0.0262(3) Uani d . 1
C C34 0.62222(10) 0.25612(10) 0.98859(10) 0.0321(3) Uani d . 1
H H34 0.5649 0.2598 0.9353 0.039 Uiso calc R 1
C C35 0.60552(11) 0.26319(11) 1.08030(10) 0.0367(3) Uani d . 1
H H35 0.5370 0.2733 1.0900 0.044 Uiso calc R 1
C C36 0.68784(12) 0.25563(12) 1.15780(10) 0.0408(3) Uani d . 1
H H36 0.6765 0.2619 1.2209 0.049 Uiso calc R 1
C C37 0.78727(11) 0.23888(11) 1.14329(10) 0.0352(3) Uani d . 1
H H37 0.8430 0.2308 1.1968 0.042 Uiso calc R 1
C C38 0.80706(10) 0.23364(9) 1.05186(9) 0.0275(3) Uani d . 1
C C39 0.91648(9) 0.21274(9) 1.04265(9) 0.0282(3) Uani d . 1
C C40 1.05744(10) 0.24398(11) 0.95624(11) 0.0360(3) Uani d . 1
H H40A 1.0559 0.1808 0.9195 0.043 Uiso calc R 1
H H40B 1.1097 0.2415 1.0174 0.043 Uiso calc R 1
C C41 1.08952(9) 0.32610(10) 0.90026(10) 0.0324(3) Uani d . 1
C C42 1.09177(10) 0.31052(12) 0.80485(10) 0.0379(3) Uani d . 1
H H42 1.0717 0.2475 0.7741 0.046 Uiso calc R 1
C C43 1.12294(11) 0.38555(14) 0.75333(12) 0.0473(4) Uani d . 1
H H43 1.1234 0.3739 0.6877 0.057 Uiso calc R 1
C C44 1.15308(12) 0.47663(13) 0.79751(14) 0.0509(4) Uani d . 1
H H44 1.1753 0.5280 0.7627 0.061 Uiso calc R 1
C C45 1.15102(13) 0.49342(12) 0.89261(14) 0.0520(4) Uani d . 1
H H45 1.1717 0.5565 0.9230 0.062 Uiso calc R 1
C C46 1.11900(12) 0.41904(11) 0.94406(12) 0.0421(3) Uani d . 1
H H46 1.1171 0.4314 1.0093 0.051 Uiso calc R 1
C C47 0.78129(9) 0.14156(9) 0.71751(9) 0.0259(3) Uani d . 1
H H47A 0.8302 0.1409 0.7808 0.031 Uiso calc R 1
H H47B 0.7391 0.0785 0.7051 0.031 Uiso calc R 1
C C48 0.92985(9) 0.10594(9) 0.65096(9) 0.0273(3) Uani d . 1
C C49 0.95748(10) 0.03237(10) 0.71371(10) 0.0325(3) Uani d . 1
H H49 0.9125 0.0132 0.7544 0.039 Uiso calc R 1
C C50 1.05103(11) -0.01316(11) 0.71690(11) 0.0406(3) Uani d . 1
H H50 1.0695 -0.0640 0.7593 0.049 Uiso calc R 1
C C51 1.11723(12) 0.01496(12) 0.65892(12) 0.0467(4) Uani d . 1
H H51 1.1810 -0.0164 0.6610 0.056 Uiso calc R 1
C C52 1.08965(11) 0.08932(12) 0.59773(11) 0.0427(4) Uani d . 1
H H52 1.1363 0.1097 0.5591 0.051 Uiso calc R 1
C C53 0.99582(10) 0.13506(10) 0.59111(9) 0.0315(3) Uani d . 1
C C54 0.97484(11) 0.21445(11) 0.52165(10) 0.0377(3) Uani d . 1
C C55 0.84401(15) 0.29339(17) 0.40364(12) 0.0637(5) Uani d . 1
H H55A 0.7999 0.2565 0.3469 0.076 Uiso calc R 1
H H55B 0.9080 0.3203 0.3852 0.076 Uiso calc R 1
C C56 0.78409(12) 0.37703(13) 0.43166(10) 0.0441(4) Uani d . 1
C C57 0.67621(12) 0.36546(11) 0.41968(11) 0.0431(4) Uani d . 1
H H57 0.6408 0.3048 0.3937 0.052 Uiso calc R 1
C C58 0.61886(15) 0.44075(13) 0.44489(15) 0.0585(5) Uani d . 1
H H58 0.5447 0.4314 0.4362 0.070 Uiso calc R 1
C C59 0.6685(2) 0.52872(14) 0.48233(16) 0.0722(6) Uani d . 1
H H59 0.6289 0.5799 0.5004 0.087 Uiso calc R 1
C C60 0.7743(2) 0.54280(17) 0.49355(17) 0.0846(8) Uani d . 1
H H60 0.8085 0.6043 0.5183 0.102 Uiso calc R 1
C C61 0.83257(16) 0.46757(19) 0.46893(14) 0.0722(6) Uani d . 1
H H61 0.9066 0.4779 0.4776 0.087 Uiso calc R 1

loop_
_atom_site_aniso_label
_atom_site_aniso_U_11
_atom_site_aniso_U_22
_atom_site_aniso_U_33
_atom_site_aniso_U_12
_atom_site_aniso_U_13
_atom_site_aniso_U_23
O1 0.0263(4) 0.0208(4) 0.0463(5) 0.0030(3) 0.0111(4) 0.0001(4)
O2 0.0619(8) 0.0310(6) 0.1181(12) 0.0166(5) 0.0434(8) 0.0095(6)
O3 0.0249(4) 0.0248(4) 0.0310(5) -0.0007(3) -0.0015(3) 0.0057(4)
O4 0.0340(5) 0.0315(5) 0.0485(6) -0.0058(4) 0.0017(4) 0.0037(4)
O5 0.0216(4) 0.0466(6) 0.0251(4) 0.0047(4) 0.0047(3) 0.0030(4)
O6 0.0281(5) 0.0404(6) 0.0435(6) 0.0037(4) 0.0009(4) 0.0138(4)
O7 0.0259(4) 0.0320(5) 0.0302(5) 0.0094(4) 0.0089(3) 0.0049(4)
O8 0.0427(7) 0.0941(11) 0.0848(10) -0.0071(7) 0.0081(6) 0.0503(8)
N1 0.0374(7) 0.0287(6) 0.0814(10) 0.0114(5) 0.0253(6) 0.0092(6)
N2 0.0340(6) 0.0263(5) 0.0348(6) -0.0038(5) 0.0011(5) 0.0074(5)
N3 0.0238(5) 0.0451(7) 0.0388(6) 0.0098(5) 0.0069(5) 0.0149(5)
N4 0.0364(6) 0.0707(9) 0.0362(7) 0.0135(6) 0.0122(5) 0.0195(6)
C1 0.0227(6) 0.0216(6) 0.0272(6) 0.0033(5) 0.0046(5) 0.0039(5)
C2 0.0231(6) 0.0234(6) 0.0320(6) 0.0041(5) 0.0072(5) 0.0024(5)
C3 0.0292(6) 0.0231(6) 0.0312(6) -0.0002(5) 0.0012(5) 0.0040(5)
C4 0.0308(7) 0.0290(7) 0.0513(8) 0.0022(6) 0.0054(6) 0.0056(6)
C5 0.0324(7) 0.0355(8) 0.0600(10) -0.0055(6) -0.0005(7) 0.0106(7)
C6 0.0449(8) 0.0263(7) 0.0522(9) -0.0046(6) -0.0062(7) 0.0070(6)
C7 0.0453(8) 0.0253(7) 0.0392(8) 0.0041(6) -0.0002(6) 0.0035(6)
C8 0.0362(7) 0.0254(6) 0.0292(6) 0.0033(5) 0.0023(5) 0.0035(5)
C9 0.0442(8) 0.0272(7) 0.0465(8) 0.0104(6) 0.0147(6) 0.0038(6)
C10 0.0445(9) 0.0403(9) 0.0981(14) 0.0166(7) 0.0362(9) 0.0141(9)
C11 0.0267(7) 0.0384(8) 0.0636(10) 0.0137(6) 0.0164(6) 0.0112(7)
C12 0.0274(7) 0.0525(9) 0.0519(9) 0.0116(6) 0.0076(6) 0.0040(7)
C13 0.0305(7) 0.0582(10) 0.0581(10) 0.0115(7) 0.0134(7) 0.0240(8)
C14 0.0383(8) 0.0413(9) 0.0830(13) 0.0059(7) 0.0212(8) 0.0123(9)
C15 0.0446(9) 0.0491(10) 0.0722(12) 0.0073(7) 0.0238(8) -0.0040(9)
C16 0.0404(8) 0.0525(9) 0.0570(10) 0.0138(7) 0.0228(7) 0.0108(8)
C17 0.0244(6) 0.0222(6) 0.0296(6) 0.0015(5) 0.0042(5) 0.0046(5)
C18 0.0234(6) 0.0281(6) 0.0254(6) 0.0053(5) 0.0033(5) -0.0015(5)
C19 0.0337(7) 0.0295(7) 0.0300(7) 0.0027(5) 0.0018(5) 0.0029(5)
C20 0.0386(7) 0.0348(7) 0.0306(7) 0.0101(6) -0.0002(6) 0.0034(6)
C21 0.0285(6) 0.0425(8) 0.0319(7) 0.0077(6) -0.0017(5) -0.0025(6)
C22 0.0253(6) 0.0346(7) 0.0324(7) 0.0017(5) 0.0051(5) -0.0056(5)
C23 0.0264(6) 0.0268(6) 0.0270(6) 0.0046(5) 0.0072(5) -0.0019(5)
C24 0.0268(6) 0.0260(6) 0.0317(6) 0.0011(5) 0.0087(5) -0.0021(5)
C25 0.0453(8) 0.0296(7) 0.0391(8) -0.0058(6) 0.0002(6) 0.0106(6)
C26 0.0381(7) 0.0208(6) 0.0349(7) 0.0006(5) 0.0048(5) 0.0099(5)
C27 0.0343(7) 0.0363(7) 0.0414(8) 0.0059(6) 0.0107(6) 0.0071(6)
C28 0.0460(8) 0.0334(7) 0.0364(7) 0.0042(6) 0.0097(6) 0.0004(6)
C29 0.0395(7) 0.0289(7) 0.0393(8) 0.0003(6) -0.0004(6) 0.0086(6)
C30 0.0335(7) 0.0298(7) 0.0490(8) 0.0085(6) 0.0090(6) 0.0125(6)
C31 0.0450(8) 0.0238(6) 0.0364(7) 0.0074(6) 0.0121(6) 0.0053(5)
C32 0.0198(5) 0.0268(6) 0.0290(6) 0.0032(5) 0.0029(5) 0.0032(5)
C33 0.0275(6) 0.0238(6) 0.0284(6) 0.0035(5) 0.0082(5) 0.0019(5)
C34 0.0283(6) 0.0343(7) 0.0353(7) 0.0073(5) 0.0088(5) 0.0046(6)
C35 0.0327(7) 0.0404(8) 0.0410(8) 0.0062(6) 0.0165(6) 0.0006(6)
C36 0.0426(8) 0.0507(9) 0.0316(7) -0.0025(7) 0.0158(6) -0.0042(6)
C37 0.0348(7) 0.0409(8) 0.0285(7) -0.0019(6) 0.0048(5) 0.0012(6)
C38 0.0276(6) 0.0247(6) 0.0299(6) 0.0001(5) 0.0058(5) 0.0015(5)
C39 0.0248(6) 0.0289(6) 0.0282(6) 0.0004(5) 0.0005(5) 0.0003(5)
C40 0.0256(6) 0.0411(8) 0.0430(8) 0.0074(6) 0.0092(5) 0.0088(6)
C41 0.0205(6) 0.0375(7) 0.0397(7) 0.0073(5) 0.0062(5) 0.0058(6)
C42 0.0269(6) 0.0471(8) 0.0388(8) 0.0048(6) 0.0048(5) 0.0026(6)
C43 0.0343(7) 0.0681(11) 0.0432(8) 0.0130(7) 0.0116(6) 0.0177(8)
C44 0.0363(8) 0.0517(10) 0.0707(11) 0.0127(7) 0.0177(7) 0.0274(9)
C45 0.0467(9) 0.0335(8) 0.0757(12) 0.0056(7) 0.0123(8) 0.0058(8)
C46 0.0402(8) 0.0398(8) 0.0464(8) 0.0085(6) 0.0091(6) -0.0004(7)
C47 0.0242(6) 0.0253(6) 0.0293(6) 0.0050(5) 0.0071(5) 0.0033(5)
C48 0.0226(6) 0.0261(6) 0.0317(6) 0.0037(5) 0.0035(5) -0.0044(5)
C49 0.0303(6) 0.0286(7) 0.0391(7) 0.0058(5) 0.0081(5) 0.0020(6)
C50 0.0370(7) 0.0347(7) 0.0501(9) 0.0133(6) 0.0067(6) 0.0057(6)
C51 0.0344(7) 0.0509(9) 0.0584(10) 0.0199(7) 0.0138(7) 0.0052(8)
C52 0.0314(7) 0.0532(9) 0.0474(8) 0.0102(6) 0.0153(6) 0.0039(7)
C53 0.0262(6) 0.0353(7) 0.0331(7) 0.0040(5) 0.0069(5) -0.0019(6)
C54 0.0330(7) 0.0472(8) 0.0342(7) 0.0032(6) 0.0094(6) 0.0043(6)
C55 0.0551(10) 0.1062(16) 0.0386(9) 0.0305(10) 0.0188(7) 0.0325(10)
C56 0.0438(8) 0.0583(10) 0.0304(7) 0.0020(7) 0.0051(6) 0.0206(7)
C57 0.0460(8) 0.0356(8) 0.0474(9) 0.0008(7) 0.0086(7) 0.0082(6)
C58 0.0576(10) 0.0480(10) 0.0729(12) 0.0112(8) 0.0174(9) 0.0133(9)
C59 0.1052(18) 0.0374(10) 0.0767(14) 0.0108(11) 0.0235(12) 0.0103(9)
C60 0.127(2) 0.0469(12) 0.0695(14) -0.0276(14) 0.0072(14) 0.0029(10)
C61 0.0579(11) 0.0937(17) 0.0551(11) -0.0284(12) -0.0053(9) 0.0208(11)

loop_
_atom_type_symbol
_atom_type_description
_atom_type_scat_dispersion_real
_atom_type_scat_dispersion_imag
_atom_type_scat_source
C C 0.0033 0.0016 'International Tables Vol C Tables 4.2.6.8 and 6.1.1.4'
H H 0.0000 0.0000 'International Tables Vol C Tables 4.2.6.8 and 6.1.1.4'
N N 0.0061 0.0033 'International Tables Vol C Tables 4.2.6.8 and 6.1.1.4'
O O 0.0106 0.0060 'International Tables Vol C Tables 4.2.6.8 and 6.1.1.4'

loop_
_geom_angle_atom_site_label_1
_geom_angle_atom_site_label_2
_geom_angle_atom_site_label_3
_geom_angle
C3 O1 C2 116.95(9)
C18 O3 C17 117.31(9)
C33 O5 C32 118.74(9)
C48 O7 C47 117.86(10)
C9 N1 C10 120.73(13)
C9 N1 H1 119.6
C10 N1 H1 119.6
C24 N2 C25 122.40(11)
C24 N2 H2 118.8
C25 N2 H2 118.8
C39 N3 C40 123.53(11)
C39 N3 H3 118.2
C40 N3 H3 118.2
C54 N4 C55 123.08(14)
C54 N4 H8 118.5
C55 N4 H8 118.5
C17 C1 C32 110.10(9)
C17 C1 C47 112.88(10)
C32 C1 C47 107.79(10)
C17 C1 C2 106.86(10)
C32 C1 C2 110.77(10)
C47 C1 C2 108.47(9)
O1 C2 C1 108.32(9)
O1 C2 H2A 110.0
C1 C2 H2A 110.0
O1 C2 H2B 110.0
C1 C2 H2B 110.0
H2A C2 H2B 108.4
O1 C3 C4 122.13(12)
O1 C3 C8 117.87(11)
C4 C3 C8 120.00(12)
C5 C4 C3 120.10(14)
C5 C4 H4 120.0
C3 C4 H4 120.0
C6 C5 C4 120.85(14)
C6 C5 H5 119.6
C4 C5 H5 119.6
C5 C6 C7 118.67(13)
C5 C6 H6 120.7
C7 C6 H6 120.7
C6 C7 C8 122.42(14)
C6 C7 H7 118.8
C8 C7 H7 118.8
C7 C8 C3 117.97(12)
C7 C8 C9 114.13(12)
C3 C8 C9 127.90(12)
O2 C9 N1 120.31(14)
O2 C9 C8 120.21(13)
N1 C9 C8 119.47(12)
N1 C10 C11 111.43(13)
N1 C10 H10A 109.3
C11 C10 H10A 109.3
N1 C10 H10B 109.3
C11 C10 H10B 109.3
H10A C10 H10B 108.0
C16 C11 C12 118.32(15)
C16 C11 C10 120.68(16)
C12 C11 C10 120.99(16)
C11 C12 C13 120.70(16)
C11 C12 H12 119.7
C13 C12 H12 119.7
C14 C13 C12 119.98(16)
C14 C13 H13 120.0
C12 C13 H13 120.0
C15 C14 C13 119.85(16)
C15 C14 H14 120.1
C13 C14 H14 120.1
C14 C15 C16 120.37(17)
C14 C15 H15 119.8
C16 C15 H15 119.8
C15 C16 C11 120.78(16)
C15 C16 H16 119.6
C11 C16 H16 119.6
O3 C17 C1 109.11(9)
O3 C17 H17A 109.9
C1 C17 H17A 109.9
O3 C17 H17B 109.9
C1 C17 H17B 109.9
H17A C17 H17B 108.3
O3 C18 C19 121.87(11)
O3 C18 C23 117.83(11)
C19 C18 C23 120.29(11)
C20 C19 C18 120.37(12)
C20 C19 H19 119.8
C18 C19 H19 119.8
C21 C20 C19 120.46(13)
C21 C20 H20 119.8
C19 C20 H20 119.8
C20 C21 C22 119.11(12)
C20 C21 H21 120.4
C22 C21 H21 120.4
C21 C22 C23 122.39(12)
C21 C22 H22 118.8
C23 C22 H22 118.8
C22 C23 C18 117.27(12)
C22 C23 C24 115.81(11)
C18 C23 C24 126.87(11)
O4 C24 N2 121.56(12)
O4 C24 C23 120.61(11)
N2 C24 C23 117.79(10)
N2 C25 C26 109.82(10)
N2 C25 H25A 109.7
C26 C25 H25A 109.7
N2 C25 H25B 109.7
C26 C25 H25B 109.7
H25A C25 H25B 108.2
C27 C26 C31 118.45(12)
C27 C26 C25 120.67(13)
C31 C26 C25 120.88(13)
C28 C27 C26 120.58(13)
C28 C27 H27 119.7
C26 C27 H27 119.7
C29 C28 C27 120.45(14)
C29 C28 H28 119.8
C27 C28 H28 119.8
C28 C29 C30 119.75(13)
C28 C29 H29 120.1
C30 C29 H29 120.1
C29 C30 C31 119.47(13)
C29 C30 H30 120.3
C31 C30 H30 120.3
C26 C31 C30 121.25(13)
C26 C31 H31 119.4
C30 C31 H31 119.4
O5 C32 C1 106.28(9)
O5 C32 H32A 110.5
C1 C32 H32A 110.5
O5 C32 H32B 110.5
C1 C32 H32B 110.5
H32A C32 H32B 108.7
O5 C33 C34 122.96(11)
O5 C33 C38 116.52(11)
C34 C33 C38 120.52(12)
C35 C34 C33 120.08(12)
C35 C34 H34 120.0
C33 C34 H34 120.0
C36 C35 C34 120.25(13)
C36 C35 H35 119.9
C34 C35 H35 119.9
C35 C36 C37 119.70(13)
C35 C36 H36 120.1
C37 C36 H36 120.1
C36 C37 C38 121.35(13)
C36 C37 H37 119.3
C38 C37 H37 119.3
C37 C38 C33 118.00(12)
C37 C38 C39 117.74(11)
C33 C38 C39 124.19(11)
O6 C39 N3 122.24(12)
O6 C39 C38 120.67(11)
N3 C39 C38 117.05(11)
N3 C40 C41 110.43(11)
N3 C40 H40A 109.6
C41 C40 H40A 109.6
N3 C40 H40B 109.6
C41 C40 H40B 109.6
H40A C40 H40B 108.1
C42 C41 C46 118.69(14)
C42 C41 C40 120.80(13)
C46 C41 C40 120.50(13)
C41 C42 C43 121.04(15)
C41 C42 H42 119.5
C43 C42 H42 119.5
C44 C43 C42 119.81(16)
C44 C43 H43 120.1
C42 C43 H43 120.1
C43 C44 C45 119.85(15)
C43 C44 H44 120.1
C45 C44 H44 120.1
C44 C45 C46 120.55(16)
C44 C45 H45 119.7
C46 C45 H45 119.7
C45 C46 C41 120.06(15)
C45 C46 H46 120.0
C41 C46 H46 120.0
O7 C47 C1 107.87(10)
O7 C47 H47A 110.1
C1 C47 H47A 110.1
O7 C47 H47B 110.1
C1 C47 H47B 110.1
H47A C47 H47B 108.4
O7 C48 C49 122.89(12)
O7 C48 C53 116.60(11)
C49 C48 C53 120.50(12)
C48 C49 C50 119.85(13)
C48 C49 H49 120.1
C50 C49 H49 120.1
C51 C50 C49 120.44(14)
C51 C50 H50 119.8
C49 C50 H50 119.8
C50 C51 C52 119.20(14)
C50 C51 H51 120.4
C52 C51 H51 120.4
C51 C52 C53 121.98(14)
C51 C52 H52 119.0
C53 C52 H52 119.0
C52 C53 C48 118.00(13)
C52 C53 C54 116.83(12)
C48 C53 C54 125.15(12)
O8 C54 N4 122.24(15)
O8 C54 C53 120.27(13)
N4 C54 C53 117.46(12)
N4 C55 C56 113.42(13)
N4 C55 H55A 108.9
C56 C55 H55A 108.9
N4 C55 H55B 108.9
C56 C55 H55B 108.9
H55A C55 H55B 107.7
C57 C56 C61 117.51(18)
C57 C56 C55 119.61(16)
C61 C56 C55 122.88(17)
C56 C57 C58 121.06(16)
C56 C57 H57 119.5
C58 C57 H57 119.5
C59 C58 C57 120.33(19)
C59 C58 H58 119.8
C57 C58 H58 119.8
C60 C59 C58 120.0(2)
C60 C59 H59 120.0
C58 C59 H59 120.0
C59 C60 C61 120.13(19)
C59 C60 H60 119.9
C61 C60 H60 119.9
C60 C61 C56 121.01(19)
C60 C61 H61 119.5
C56 C61 H61 119.5

loop_
_geom_bond_atom_site_label_1
_geom_bond_atom_site_label_2
_geom_bond_distance
O1 C3 1.3771(14)
O1 C2 1.4346(15)
O2 C9 1.2272(18)
O3 C18 1.3763(14)
O3 C17 1.4359(14)
O4 C24 1.2365(15)
O5 C33 1.3689(15)
O5 C32 1.4312(14)
O6 C39 1.2283(16)
O7 C48 1.3782(15)
O7 C47 1.4267(14)
O8 C54 1.2179(18)
N1 C9 1.3305(19)
N1 C10 1.4677(19)
N1 H1 0.8800
N2 C24 1.3363(17)
N2 C25 1.4580(18)
N2 H2 0.8800
N3 C39 1.3374(17)
N3 C40 1.4605(16)
N3 H3 0.8800
N4 C54 1.3372(19)
N4 C55 1.454(2)
N4 H8 0.8800
C1 C17 1.5258(16)
C1 C32 1.5259(17)
C1 C47 1.5280(17)
C1 C2 1.5349(16)
C2 H2A 0.9900
C2 H2B 0.9900
C3 C4 1.3915(19)
C3 C8 1.4016(19)
C4 C5 1.3853(19)
C4 H4 0.9500
C5 C6 1.376(2)
C5 H5 0.9500
C6 C7 1.381(2)
C6 H6 0.9500
C7 C8 1.3906(18)
C7 H7 0.9500
C8 C9 1.509(2)
C10 C11 1.502(2)
C10 H10A 0.9900
C10 H10B 0.9900
C11 C16 1.384(2)
C11 C12 1.388(2)
C12 C13 1.390(2)
C12 H12 0.9500
C13 C14 1.372(3)
C13 H13 0.9500
C14 C15 1.372(3)
C14 H14 0.9500
C15 C16 1.383(2)
C15 H15 0.9500
C16 H16 0.9500
C17 H17A 0.9900
C17 H17B 0.9900
C18 C19 1.3880(19)
C18 C23 1.4129(17)
C19 C20 1.3859(18)
C19 H19 0.9500
C20 C21 1.380(2)
C20 H20 0.9500
C21 C22 1.381(2)
C21 H21 0.9500
C22 C23 1.3984(17)
C22 H22 0.9500
C23 C24 1.5045(18)
C25 C26 1.5116(19)
C25 H25A 0.9900
C25 H25B 0.9900
C26 C27 1.387(2)
C26 C31 1.388(2)
C27 C28 1.384(2)
C27 H27 0.9500
C28 C29 1.379(2)
C28 H28 0.9500
C29 C30 1.385(2)
C29 H29 0.9500
C30 C31 1.388(2)
C30 H30 0.9500
C31 H31 0.9500
C32 H32A 0.9900
C32 H32B 0.9900
C33 C34 1.3894(17)
C33 C38 1.4015(17)
C34 C35 1.3811(19)
C34 H34 0.9500
C35 C36 1.378(2)
C35 H35 0.9500
C36 C37 1.387(2)
C36 H36 0.9500
C37 C38 1.3920(18)
C37 H37 0.9500
C38 C39 1.5023(17)
C40 C41 1.506(2)
C40 H40A 0.9900
C40 H40B 0.9900
C41 C42 1.384(2)
C41 C46 1.393(2)
C42 C43 1.388(2)
C42 H42 0.9500
C43 C44 1.374(3)
C43 H43 0.9500
C44 C45 1.381(3)
C44 H44 0.9500
C45 C46 1.385(2)
C45 H45 0.9500
C46 H46 0.9500
C47 H47A 0.9900
C47 H47B 0.9900
C48 C49 1.3888(19)
C48 C53 1.4003(18)
C49 C50 1.3898(19)
C49 H49 0.9500
C50 C51 1.378(2)
C50 H50 0.9500
C51 C52 1.383(2)
C51 H51 0.9500
C52 C53 1.389(2)
C52 H52 0.9500
C53 C54 1.502(2)
C55 C56 1.506(3)
C55 H55A 0.9900
C55 H55B 0.9900
C56 C57 1.381(2)
C56 C61 1.394(3)
C57 C58 1.384(2)
C57 H57 0.9500
C58 C59 1.369(3)
C58 H58 0.9500
C59 C60 1.359(4)
C59 H59 0.9500
C60 C61 1.387(4)
C60 H60 0.9500
C61 H61 0.9500

loop_
_geom_hbond_atom_site_label_D
_geom_hbond_atom_site_label_H
_geom_hbond_atom_site_label_A
_geom_hbond_site_symmetry_A
_geom_hbond_distance_DH
_geom_hbond_distance_HA
_geom_hbond_distance_DA
_geom_hbond_angle_DHA
_geom_hbond_publ_flag
N1 H1 O1 . 0.8800 2.1200 2.7705(16) 130.00 y
N2 H2 O3 . 0.8800 1.9600 2.6731(14) 137.00 y
N3 H3 O5 . 0.8800 2.2700 2.7399(14) 113.00 y
N4 H8 O7 . 0.8800 2.1600 2.7341(16) 122.00 y
N4 H8 O4 2_656 0.8800 2.5400 3.1841(17) 131.00 y

loop_
_geom_torsion_atom_site_label_1
_geom_torsion_atom_site_label_2
_geom_torsion_atom_site_label_3
_geom_torsion_atom_site_label_4
_geom_torsion
C3 O1 C2 C1 177.12(10)
C17 C1 C2 O1 72.69(12)
C32 C1 C2 O1 -47.24(13)
C47 C1 C2 O1 -165.34(10)
C2 O1 C3 C4 -1.43(18)
C2 O1 C3 C8 178.57(11)
O1 C3 C4 C5 179.53(13)
C8 C3 C4 C5 -0.5(2)
C3 C4 C5 C6 0.5(2)
C4 C5 C6 C7 0.1(2)
C5 C6 C7 C8 -0.6(2)
C6 C7 C8 C3 0.6(2)
C6 C7 C8 C9 -178.86(14)
O1 C3 C8 C7 179.94(11)
C4 C3 C8 C7 -0.05(19)
O1 C3 C8 C9 -0.7(2)
C4 C3 C8 C9 179.34(14)
C10 N1 C9 O2 -2.0(3)
C10 N1 C9 C8 177.15(15)
C7 C8 C9 O2 13.6(2)
C3 C8 C9 O2 -165.82(15)
C7 C8 C9 N1 -165.53(14)
C3 C8 C9 N1 15.1(2)
C9 N1 C10 C11 178.91(15)
N1 C10 C11 C16 -66.5(2)
N1 C10 C11 C12 114.90(17)
C16 C11 C12 C13 0.6(2)
C10 C11 C12 C13 179.19(13)
C11 C12 C13 C14 0.0(2)
C12 C13 C14 C15 -0.4(2)
C13 C14 C15 C16 0.3(3)
C14 C15 C16 C11 0.3(2)
C12 C11 C16 C15 -0.7(2)
C10 C11 C16 C15 -179.33(15)
C18 O3 C17 C1 168.19(10)
C32 C1 C17 O3 -56.82(13)
C47 C1 C17 O3 63.67(13)
C2 C1 C17 O3 -177.18(9)
C17 O3 C18 C19 0.83(17)
C17 O3 C18 C23 -178.04(10)
O3 C18 C19 C20 -175.35(12)
C23 C18 C19 C20 3.49(19)
C18 C19 C20 C21 -1.9(2)
C19 C20 C21 C22 -1.2(2)
C20 C21 C22 C23 2.8(2)
C21 C22 C23 C18 -1.24(19)
C21 C22 C23 C24 176.44(12)
O3 C18 C23 C22 176.99(11)
C19 C18 C23 C22 -1.90(18)
O3 C18 C23 C24 -0.40(18)
C19 C18 C23 C24 -179.28(12)
C25 N2 C24 O4 -2.4(2)
C25 N2 C24 C23 175.58(12)
C22 C23 C24 O4 6.19(18)
C18 C23 C24 O4 -176.39(12)
C22 C23 C24 N2 -171.85(12)
C18 C23 C24 N2 5.57(19)
C24 N2 C25 C26 -169.71(12)
N2 C25 C26 C27 91.87(16)
N2 C25 C26 C31 -87.18(16)
C31 C26 C27 C28 -1.3(2)
C25 C26 C27 C28 179.64(13)
C26 C27 C28 C29 -0.6(2)
C27 C28 C29 C30 1.6(2)
C28 C29 C30 C31 -0.7(2)
C27 C26 C31 C30 2.19(19)
C25 C26 C31 C30 -178.74(12)
C29 C30 C31 C26 -1.2(2)
C33 O5 C32 C1 176.76(10)
C17 C1 C32 O5 -170.75(9)
C47 C1 C32 O5 65.73(12)
C2 C1 C32 O5 -52.78(12)
C32 O5 C33 C34 -16.97(17)
C32 O5 C33 C38 162.40(11)
O5 C33 C34 C35 -177.82(12)
C38 C33 C34 C35 2.8(2)
C33 C34 C35 C36 -1.5(2)
C34 C35 C36 C37 -1.3(2)
C35 C36 C37 C38 2.8(2)
C36 C37 C38 C33 -1.4(2)
C36 C37 C38 C39 -178.50(13)
O5 C33 C38 C37 179.24(11)
C34 C33 C38 C37 -1.37(19)
O5 C33 C38 C39 -3.91(18)
C34 C33 C38 C39 175.48(12)
C40 N3 C39 O6 3.6(2)
C40 N3 C39 C38 -178.52(12)
C37 C38 C39 O6 34.71(17)
C33 C38 C39 O6 -142.15(13)
C37 C38 C39 N3 -143.22(13)
C33 C38 C39 N3 39.92(18)
C39 N3 C40 C41 -162.40(13)
N3 C40 C41 C42 -108.13(14)
N3 C40 C41 C46 72.80(16)
C46 C41 C42 C43 0.2(2)
C40 C41 C42 C43 -178.93(12)
C41 C42 C43 C44 0.6(2)
C42 C43 C44 C45 -0.8(2)
C43 C44 C45 C46 0.2(2)
C44 C45 C46 C41 0.6(2)
C42 C41 C46 C45 -0.8(2)
C40 C41 C46 C45 178.31(13)
C48 O7 C47 C1 160.79(10)
C17 C1 C47 O7 66.85(12)
C32 C1 C47 O7 -171.34(9)
C2 C1 C47 O7 -51.36(12)
C47 O7 C48 C49 11.48(16)
C47 O7 C48 C53 -167.43(10)
O7 C48 C49 C50 -179.20(12)
C53 C48 C49 C50 -0.33(19)
C48 C49 C50 C51 0.7(2)
C49 C50 C51 C52 0.2(2)
C50 C51 C52 C53 -1.6(2)
C51 C52 C53 C48 2.0(2)
C51 C52 C53 C54 -179.74(14)
O7 C48 C53 C52 177.95(12)
C49 C48 C53 C52 -0.99(19)
O7 C48 C53 C54 -0.17(18)
C49 C48 C53 C54 -179.11(12)
C55 N4 C54 O8 4.7(3)
C55 N4 C54 C53 -173.51(15)
C52 C53 C54 O8 -29.9(2)
C48 C53 C54 O8 148.21(16)
C52 C53 C54 N4 148.30(14)
C48 C53 C54 N4 -33.6(2)
C54 N4 C55 C56 -114.61(18)
N4 C55 C56 C57 -87.02(19)
N4 C55 C56 C61 93.6(2)
C61 C56 C57 C58 -0.7(2)
C55 C56 C57 C58 179.85(15)
C56 C57 C58 C59 0.1(3)
C57 C58 C59 C60 1.0(3)
C58 C59 C60 C61 -1.3(3)
C59 C60 C61 C56 0.6(3)
C57 C56 C61 C60 0.4(3)
C55 C56 C61 C60 179.81(17)

loop_
_cod_related_entry_id
_cod_related_entry_database
_cod_related_entry_code
1 ChemSpider 24740720
